data_2240659
loop_
_publ_author_name
'Kasuga, Noriko Chikaraishi'
'Saito, Yusuke'
'Sato, Hiroyasu'
'Yamaguchi, Kazuo'

_publ_section_title
;
 Packing polymorphism in the crystal structure of
 4,5-dimethoxy-2-nitrobenzyl acetate
;
_journal_coeditor_code IS5391
_journal_issue 5
_journal_name_full 'Acta Crystallographica Section E'
_journal_page_first 483
_journal_page_last 486
_journal_paper_doi 10.1107/S2056989015006714
_journal_volume 71
_journal_year 2015
_chemical_formula_moiety 'C11 H13 N O6'
_chemical_formula_sum 'C11 H13 N O6'
_chemical_formula_weight 255.22
_chemical_name_common '4,5-Dimethoxy-2-nitrobenzyl acetate'
_chemical_name_systematic
;
4,5-Dimethoxy-2-nitrobenzyl Acetate
;
_space_group_IT_number 14
_symmetry_cell_setting monoclinic
_symmetry_space_group_name_Hall '-P 2ybc'
_symmetry_space_group_name_H-M 'P 1 21/c 1'
_atom_sites_solution_hydrogens geom
_atom_sites_solution_primary direct
_atom_sites_solution_secondary difmap
_audit_creation_method SHELXL-97
_cell_angle_alpha 90.00
_cell_angle_beta 105.077(10)
_cell_angle_gamma 90.00
_cell_formula_units_Z 4
_cell_length_a 10.476(3)
_cell_length_b 10.714(3)
_cell_length_c 10.266(3)
_cell_measurement_reflns_used 2424
_cell_measurement_temperature 93
_cell_measurement_theta_max 27.5
_cell_measurement_theta_min 3.1
_cell_volume 1112.6(6)
_computing_cell_refinement
;
<i>CrystalClear-SM Expert</i>
;
_computing_data_collection
;
<i>CrystalClear-SM Expert</i> (Rigaku, 2011)
;
_computing_data_reduction
;
<i>CrystalClear-SM Expert</i>
;
_computing_molecular_graphics
;
Mercury (Macrae <i>et al.</i>, 2008)
;
_computing_publication_material
;
<i>Yadokari-XG</i> (Wakita, 2001)
;
_computing_structure_refinement
;
SHELXL-97 (Sheldrick, 2008)
;
_computing_structure_solution
;
SIR2004 (Burla <i>et al.</i>, 2005)
;
_diffrn_ambient_temperature 93
_diffrn_detector_area_resol_mean 13.6612
_diffrn_measured_fraction_theta_full 0.996
_diffrn_measured_fraction_theta_max 0.996
_diffrn_measurement_device_type
;
Rigaku Mercury375R (2x2 bin mode)
;
_diffrn_measurement_method 'profile data from \w-scan'
_diffrn_radiation_monochromator graphite
_diffrn_radiation_source 'fine-focus sealed tube'
_diffrn_radiation_type MoK\a
_diffrn_radiation_wavelength 0.71069
_diffrn_reflns_av_R_equivalents 0.0331
_diffrn_reflns_av_sigmaI/netI 0.0246
_diffrn_reflns_limit_h_max 12
_diffrn_reflns_limit_h_min -12
_diffrn_reflns_limit_k_max 12
_diffrn_reflns_limit_k_min -12
_diffrn_reflns_limit_l_max 12
_diffrn_reflns_limit_l_min -12
_diffrn_reflns_number 9498
_diffrn_reflns_theta_full 25.50
_diffrn_reflns_theta_max 25.50
_diffrn_reflns_theta_min 3.12
_exptl_absorpt_coefficient_mu 0.126
_exptl_absorpt_correction_T_max 0.970
_exptl_absorpt_correction_T_min 0.797
_exptl_absorpt_correction_type multi-scan
_exptl_absorpt_process_details
;
(<i>REQAB</i>; Rigaku, 1998)
;
_exptl_crystal_colour yellow
_exptl_crystal_density_diffrn 1.52
_exptl_crystal_density_method 'not measured'
_exptl_crystal_description neecle
_exptl_crystal_F_000 536
_exptl_crystal_size_max 0.555
_exptl_crystal_size_mid 0.536
_exptl_crystal_size_min 0.245
_refine_diff_density_max 0.381
_refine_diff_density_min -0.345
_refine_ls_extinction_method none
_refine_ls_goodness_of_fit_ref 1.132
_refine_ls_hydrogen_treatment noref
_refine_ls_matrix_type full
_refine_ls_number_parameters 166
_refine_ls_number_reflns 2058
_refine_ls_number_restraints 0
_refine_ls_restrained_S_all 1.132
_refine_ls_R_factor_all 0.0554
_refine_ls_R_factor_gt 0.0489
_refine_ls_shift/su_max 0.000
_refine_ls_shift/su_mean 0.000
_refine_ls_structure_factor_coef Fsqd
_refine_ls_weighting_details 'calc w=1/[\s^2^(Fo^2^)+(0.0689P)^2^+0.4454P] where P=(Fo^2^+2Fc^2^)/3'
_refine_ls_weighting_scheme calc
_refine_ls_wR_factor_gt 0.1232
_refine_ls_wR_factor_ref 0.1297
_reflns_number_gt 1769
_reflns_number_total 2058
_reflns_threshold_expression I>2\s(I)
_cod_data_source_file is5391sup1.cif
_cod_data_source_block yellow
_cod_original_sg_symbol_H-M 'P 21/c'
_cod_database_code 2240659
_cod_database_fobs_code 2240659

loop_
_symmetry_equiv_pos_as_xyz
'x, y, z'
'-x, y+1/2, -z+1/2'
'-x, -y, -z'
'x, -y-1/2, z-1/2'

loop_
_atom_site_type_symbol
_atom_site_label
_atom_site_fract_x
_atom_site_fract_y
_atom_site_fract_z
_atom_site_U_iso_or_equiv
_atom_site_adp_type
_atom_site_calc_flag
_atom_site_refinement_flags
_atom_site_occupancy
_atom_site_symmetry_multiplicity
C C1 0.22297(15) 0.82305(16) 0.58154(16) 0.0158(4) Uani d . 1 1
C C2 0.29963(16) 0.88543(15) 0.69423(17) 0.0154(4) Uani d . 1 1
C C3 0.37895(16) 0.82230(16) 0.80564(16) 0.0168(4) Uani d . 1 1
H H3 0.4307 0.8681 0.8801 0.020 Uiso calc R 1 1
C C4 0.38181(16) 0.69396(16) 0.80717(16) 0.0167(4) Uani d . 1 1
C C5 0.30317(15) 0.62775(16) 0.69555(17) 0.0154(4) Uani d . 1 1
C C6 0.22676(16) 0.69258(16) 0.58567(16) 0.0158(4) Uani d . 1 1
H H6 0.1754 0.6469 0.5109 0.019 Uiso calc R 1 1
C C7 0.13844(16) 0.88840(15) 0.45857(17) 0.0166(4) Uani d . 1 1
H H7A 0.0754 0.9456 0.4852 0.020 Uiso calc R 1 1
H H7B 0.1948 0.9379 0.4140 0.020 Uiso calc R 1 1
C C8 -0.01205(16) 0.83679(16) 0.25084(16) 0.0175(4) Uani d . 1 1
C C9 -0.08377(18) 0.73342(16) 0.16403(18) 0.0216(4) Uani d . 1 1
H H9A -0.1781 0.7378 0.1603 0.032 Uiso calc R 1 1
H H9B -0.0481 0.6529 0.2022 0.032 Uiso calc R 1 1
H H9C -0.0721 0.7418 0.0728 0.032 Uiso calc R 1 1
C C10 0.53711(16) 0.68572(16) 1.02246(16) 0.0186(4) Uani d . 1 1
H H10A 0.6026 0.7354 0.9923 0.028 Uiso calc R 1 1
H H10B 0.5826 0.6245 1.0895 0.028 Uiso calc R 1 1
H H10C 0.4834 0.7409 1.0630 0.028 Uiso calc R 1 1
C C11 0.22990(18) 0.43083(16) 0.59702(17) 0.0211(4) Uani d . 1 1
H H11A 0.1368 0.4538 0.5832 0.032 Uiso calc R 1 1
H H11B 0.2410 0.3417 0.6185 0.032 Uiso calc R 1 1
H H11C 0.2574 0.4480 0.5146 0.032 Uiso calc R 1 1
O O1 0.23683(12) 1.08224(11) 0.60592(12) 0.0219(3) Uani d . 1 1
O O2 0.36433(12) 1.07109(11) 0.80903(12) 0.0228(3) Uani d . 1 1
O O3 0.06713(11) 0.79354(11) 0.36698(12) 0.0186(3) Uani d . 1 1
O O4 -0.02320(12) 0.94638(11) 0.22241(12) 0.0229(3) Uani d . 1 1
O O5 0.45330(11) 0.62196(11) 0.90924(12) 0.0183(3) Uani d . 1 1
O O6 0.30975(12) 0.50251(11) 0.70663(12) 0.0187(3) Uani d . 1 1
N N1 0.30069(14) 1.02142(14) 0.70366(14) 0.0175(3) Uani d . 1 1

loop_
_atom_site_aniso_label
_atom_site_aniso_U_11
_atom_site_aniso_U_22
_atom_site_aniso_U_33
_atom_site_aniso_U_12
_atom_site_aniso_U_13
_atom_site_aniso_U_23
C1 0.0163(8) 0.0161(8) 0.0155(8) 0.0025(6) 0.0052(7) 0.0004(6)
C2 0.0196(8) 0.0084(8) 0.0189(9) 0.0000(6) 0.0064(7) -0.0011(6)
C3 0.0179(8) 0.0159(8) 0.0154(8) -0.0026(7) 0.0023(7) -0.0015(6)
C4 0.0189(8) 0.0155(9) 0.0149(8) 0.0008(7) 0.0031(7) 0.0008(6)
C5 0.0163(8) 0.0136(9) 0.0158(8) -0.0006(6) 0.0033(7) -0.0002(6)
C6 0.0177(8) 0.0137(9) 0.0153(8) -0.0009(6) 0.0033(7) -0.0023(6)
C7 0.0193(8) 0.0115(8) 0.0163(8) -0.0006(6) 0.0000(7) -0.0022(6)
C8 0.0169(8) 0.0188(9) 0.0148(8) 0.0001(7) 0.0006(7) 0.0014(7)
C9 0.0233(9) 0.0158(9) 0.0212(9) 0.0007(7) -0.0025(7) 0.0003(7)
C10 0.0199(8) 0.0181(9) 0.0144(8) -0.0017(7) -0.0018(7) -0.0009(7)
C11 0.0278(9) 0.0134(9) 0.0188(9) -0.0016(7) 0.0000(7) -0.0029(6)
O1 0.0277(7) 0.0145(6) 0.0204(7) 0.0032(5) 0.0009(5) 0.0035(5)
O2 0.0307(7) 0.0153(7) 0.0189(7) -0.0016(5) -0.0001(5) -0.0052(5)
O3 0.0215(6) 0.0127(6) 0.0173(6) 0.0004(5) -0.0027(5) -0.0002(5)
O4 0.0277(7) 0.0140(6) 0.0229(7) 0.0001(5) -0.0008(5) 0.0031(5)
O5 0.0222(6) 0.0131(6) 0.0146(6) -0.0007(5) -0.0040(5) 0.0008(5)
O6 0.0245(6) 0.0095(6) 0.0183(6) -0.0001(5) -0.0013(5) -0.0001(4)
N1 0.0195(7) 0.0153(8) 0.0168(7) -0.0007(6) 0.0029(6) -0.0007(6)

loop_
_atom_type_symbol
_atom_type_description
_atom_type_scat_dispersion_real
_atom_type_scat_dispersion_imag
_atom_type_scat_source
C C 0.0033 0.0016 'International Tables Vol C Tables 4.2.6.8 and 6.1.1.4'
H H 0.0000 0.0000 'International Tables Vol C Tables 4.2.6.8 and 6.1.1.4'
O O 0.0106 0.0060 'International Tables Vol C Tables 4.2.6.8 and 6.1.1.4'
N N 0.0061 0.0033 'International Tables Vol C Tables 4.2.6.8 and 6.1.1.4'

loop_
_geom_angle_atom_site_label_1
_geom_angle_atom_site_label_2
_geom_angle_atom_site_label_3
_geom_angle
_geom_angle_publ_flag
C2 C1 C6 116.61(15) ?
C2 C1 C7 123.79(16) ?
C6 C1 C7 119.60(14) ?
C1 C2 C3 122.48(16) ?
C1 C2 N1 121.72(15) ?
C3 C2 N1 115.79(15) ?
C4 C3 C2 119.91(15) ?
C4 C3 H3 120.0 ?
C2 C3 H3 120.0 ?
O5 C4 C3 125.62(15) ?
O5 C4 C5 115.33(15) ?
C3 C4 C5 119.04(15) ?
O6 C5 C6 124.98(15) ?
O6 C5 C4 115.13(14) ?
C6 C5 C4 119.89(16) ?
C5 C6 C1 122.05(15) ?
C5 C6 H6 119.0 ?
C1 C6 H6 119.0 ?
O3 C7 C1 107.90(13) ?
O3 C7 H7A 110.1 ?
C1 C7 H7A 110.1 ?
O3 C7 H7B 110.1 ?
C1 C7 H7B 110.1 ?
H7A C7 H7B 108.4 ?
O4 C8 O3 123.19(15) ?
O4 C8 C9 125.01(15) ?
O3 C8 C9 111.81(14) ?
C8 C9 H9A 109.5 ?
C8 C9 H9B 109.5 ?
H9A C9 H9B 109.5 ?
C8 C9 H9C 109.5 ?
H9A C9 H9C 109.5 ?
H9B C9 H9C 109.5 ?
O5 C10 H10A 109.5 ?
O5 C10 H10B 109.5 ?
H10A C10 H10B 109.5 ?
O5 C10 H10C 109.5 ?
H10A C10 H10C 109.5 ?
H10B C10 H10C 109.5 ?
O6 C11 H11A 109.5 ?
O6 C11 H11B 109.5 ?
H11A C11 H11B 109.5 ?
O6 C11 H11C 109.5 ?
H11A C11 H11C 109.5 ?
H11B C11 H11C 109.5 ?
C8 O3 C7 115.31(13) ?
C4 O5 C10 116.94(13) ?
C5 O6 C11 117.37(13) ?
O2 N1 O1 122.61(15) n
O2 N1 C2 118.78(14) n
O1 N1 C2 118.60(13) n

loop_
_geom_bond_atom_site_label_1
_geom_bond_atom_site_label_2
_geom_bond_distance
_geom_bond_publ_flag
C1 C2 1.395(2) ?
C1 C6 1.399(2) ?
C1 C7 1.512(2) n
C2 C3 1.401(2) ?
C2 N1 1.460(2) n
C3 C4 1.375(3) ?
C3 H3 0.9500 ?
C4 O5 1.359(2) ?
C4 C5 1.416(2) ?
C5 O6 1.347(2) ?
C5 C6 1.388(2) ?
C6 H6 0.9500 ?
C7 O3 1.4524(19) n
C7 H7A 0.9900 ?
C7 H7B 0.9900 ?
C8 O4 1.208(2) n
C8 O3 1.345(2) n
C8 C9 1.496(2) ?
C9 H9A 0.9800 ?
C9 H9B 0.9800 ?
C9 H9C 0.9800 ?
C10 O5 1.4344(19) ?
C10 H10A 0.9800 ?
C10 H10B 0.9800 ?
C10 H10C 0.9800 ?
C11 O6 1.437(2) ?
C11 H11A 0.9800 ?
C11 H11B 0.9800 ?
C11 H11C 0.9800 ?
O1 N1 1.2368(19) n
O2 N1 1.2339(19) n

loop_
_geom_hbond_atom_site_label_D
_geom_hbond_atom_site_label_H
_geom_hbond_atom_site_label_A
_geom_hbond_site_symmetry_A
_geom_hbond_distance_DH
_geom_hbond_distance_HA
_geom_hbond_distance_DA
_geom_hbond_angle_DHA
_geom_hbond_publ_flag
C9 H9B O4 2_545 0.98 2.398 3.375(2) 174 yes
C10 H10B O6 3_667 0.98 2.505 3.472(2) 169 yes

loop_
_geom_torsion_atom_site_label_1
_geom_torsion_atom_site_label_2
_geom_torsion_atom_site_label_3
_geom_torsion_atom_site_label_4
_geom_torsion
_geom_torsion_publ_flag
C6 C1 C2 C3 1.2(2) ?
C7 C1 C2 C3 -178.75(15) n
C6 C1 C2 N1 -178.07(14) ?
C7 C1 C2 N1 2.0(2) ?
C1 C2 C3 C4 -0.8(2) ?
N1 C2 C3 C4 178.48(15) ?
C2 C3 C4 O5 -179.33(14) ?
C2 C3 C4 C5 -0.4(2) ?
O5 C4 C5 O6 0.4(2) ?
C3 C4 C5 O6 -178.65(15) ?
O5 C4 C5 C6 -179.73(14) ?
C3 C4 C5 C6 1.3(2) ?
O6 C5 C6 C1 179.03(15) ?
C4 C5 C6 C1 -0.9(2) ?
C2 C1 C6 C5 -0.3(2) ?
C7 C1 C6 C5 179.61(14) ?
C2 C1 C7 O3 -176.32(14) ?
C6 C1 C7 O3 3.7(2) ?
O4 C8 O3 C7 0.8(2) n
C9 C8 O3 C7 -178.75(13) n
C1 C7 O3 C8 -179.24(13) n
C3 C4 O5 C10 -2.8(2) ?
C5 C4 O5 C10 178.28(13) ?
C6 C5 O6 C11 -1.0(2) ?
C4 C5 O6 C11 178.91(13) ?
C1 C2 N1 O2 175.79(14) ?
C3 C2 N1 O2 -3.5(2) n
C1 C2 N1 O1 -3.7(2) ?
C3 C2 N1 O1 177.02(14) ?
